data_4129973
loop_
_publ_author_name
'Shi, Qinqin'
'Zhang, Siyuan'
'Zhang, Junxiang'
'Oswald, Victoria F.'
'Amassian, Aram'
'Marder, Seth R.'
'Blakey, Simon B.'

_publ_section_title
;
 KO(t)Bu-Initiated Aryl C-H Iodination: A Powerful Tool for the Synthesis
 of High Electron Affinity Compounds.
;
_journal_issue 12
_journal_name_full 'Journal of the American Chemical Society'
_journal_page_first 3946
_journal_page_last 3949
_journal_paper_doi 10.1021/jacs.5b12259
_journal_volume 138
_journal_year 2016
_chemical_formula_moiety 'C6 H2 F I N2 S'
_chemical_formula_sum 'C6 H2 F I N2 S'
_chemical_formula_weight 280.06
_space_group_crystal_system triclinic
_space_group_IT_number 2
_space_group_name_Hall '-P 1'
_space_group_name_H-M_alt 'P -1'
_atom_sites_solution_hydrogens geom
_audit_creation_date 2015-06-16
_audit_creation_method
;
Olex2 1.2-dev
(compiled 2015.06.08 svn.r3188 for OlexSys, GUI svn.r5047)
;
_cell_angle_alpha 70.391(2)
_cell_angle_beta 67.906(2)
_cell_angle_gamma 65.029(2)
_cell_formula_units_Z 2
_cell_length_a 7.1942(17)
_cell_length_b 7.6321(18)
_cell_length_c 8.348(2)
_cell_measurement_reflns_used 5885
_cell_measurement_temperature 100(2)
_cell_measurement_theta_max 30.721
_cell_measurement_theta_min 2.693
_cell_volume 376.38(15)
_computing_cell_refinement 'SAINT v8.34A (Bruker, 2013)'
_computing_data_collection 'APEX2 v2014.11 (Bruker, 2014)'
_computing_data_reduction 'SAINT v8.34A (Bruker, 2013)'
_computing_molecular_graphics 'Olex2 (Dolomanov et al., 2009)'
_computing_publication_material 'Olex2 (Dolomanov et al., 2009)'
_computing_structure_refinement 'SHELXL-97 (Sheldrick, 2008)'
_computing_structure_solution 'Superflip (L. Palatinus & G. Chapuis, 2007)'
_diffrn_ambient_temperature 100(2)
_diffrn_detector_area_resol_mean 512
_diffrn_measured_fraction_theta_full 0.995
_diffrn_measured_fraction_theta_max 0.986
_diffrn_measurement_device_type 'Bruker APEX-II CCD'
_diffrn_measurement_method '\f and \w scans'
_diffrn_radiation_monochromator graphite
_diffrn_radiation_type MoK\a
_diffrn_radiation_wavelength 0.71073
_diffrn_reflns_av_R_equivalents 0.0448
_diffrn_reflns_av_unetI/netI 0.0457
_diffrn_reflns_Laue_measured_fraction_full 0.995
_diffrn_reflns_Laue_measured_fraction_max 0.986
_diffrn_reflns_limit_h_max 10
_diffrn_reflns_limit_h_min -10
_diffrn_reflns_limit_k_max 10
_diffrn_reflns_limit_k_min -10
_diffrn_reflns_limit_l_max 11
_diffrn_reflns_limit_l_min -11
_diffrn_reflns_number 6561
_diffrn_reflns_point_group_measured_fraction_full 0.995
_diffrn_reflns_point_group_measured_fraction_max 0.986
_diffrn_reflns_theta_full 25.242
_diffrn_reflns_theta_max 30.734
_diffrn_reflns_theta_min 3.012
_diffrn_source 'sealed tube'
_diffrn_source_current 35
_diffrn_source_voltage 45
_diffrn_standards_number 0
_exptl_absorpt_coefficient_mu 4.476
_exptl_absorpt_correction_T_max 0.7504
_exptl_absorpt_correction_T_min 0.0898
_exptl_absorpt_correction_type numerical
_exptl_absorpt_process_details
;
SADABS-2014/5 (Bruker,2014/5) was used for absorption correction.
wR2(int) was 0.1426 before and 0.0579 after correction.
The Ratio of minimum to maximum transmission is 0.1197.
The \l/2 correction factor is Not present.
;
_exptl_crystal_colour colourless
_exptl_crystal_colour_primary colourless
_exptl_crystal_density_diffrn 2.471
_exptl_crystal_description plate
_exptl_crystal_F_000 260
_exptl_crystal_recrystallization_method 'The material was recrystallised from DCM by slow evaporation'
_exptl_crystal_size_max 0.449
_exptl_crystal_size_mid 0.18
_exptl_crystal_size_min 0.072
_refine_diff_density_max 2.350
_refine_diff_density_min -1.033
_refine_diff_density_rms 0.194
_refine_ls_extinction_method none
_refine_ls_goodness_of_fit_ref 1.060
_refine_ls_hydrogen_treatment constr
_refine_ls_matrix_type full
_refine_ls_number_parameters 100
_refine_ls_number_reflns 2314
_refine_ls_number_restraints 39
_refine_ls_restrained_S_all 1.053
_refine_ls_R_factor_all 0.0317
_refine_ls_R_factor_gt 0.0291
_refine_ls_shift/su_max 0.000
_refine_ls_shift/su_mean 0.000
_refine_ls_structure_factor_coef Fsqd
_refine_ls_weighting_details 'w=1/[\s^2^(Fo^2^)+(0.0393P)^2^] where P=(Fo^2^+2Fc^2^)/3'
_refine_ls_weighting_scheme calc
_refine_ls_wR_factor_gt 0.0724
_refine_ls_wR_factor_ref 0.0742
_reflns_Friedel_coverage 0.000
_reflns_number_gt 2148
_reflns_number_total 2314
_reflns_threshold_expression 'I > 2\s(I)'
_cod_data_source_file ja5b12259_si_002.cif
_cod_data_source_block qs-ii-267-5
_cod_original_cell_volume 376.37(15)
_cod_database_code 4129973
_shelx_space_group_comment
;
The symmetry employed for this shelxl refinement is uniquely defined
by the following loop, which should always be used as a source of
symmetry information in preference to the above space-group names.
They are only intended as comments.
;
_shelx_estimated_absorpt_t_max 0.739
_shelx_estimated_absorpt_t_min 0.238
_olex2_refinement_description
;
1. Fixed Uiso
 At 1.2 times of:
  All C(H) groups
2. Rigid body (RIGU) restrains
 C2, N2, C3, C1
 with sigma for 1-2 distances of 0.002 and sigma for 1-3 distances of 0.002
 N2, S1
 with sigma for 1-2 distances of 0.002 and sigma for 1-3 distances of 0.002
 N2, C2, C1, N1, S1
 with sigma for 1-2 distances of 0.002 and sigma for 1-3 distances of 0.002
3.a Aromatic/amide H refined with riding coordinates:
 C4(H4), C3(H3)
;
_shelx_shelxl_version_number 2014/7
_olex2_diffrn_ambient_temperature_device 'Oxford Cryosystems'
_olex2_exptl_crystal_mounting_method 'The crystal was mounted on a loop with paratone oil'
_olex2_submission_original_sample_id QS-11-267-5
_olex2_submission_special_instructions 'No special instructions were received'

loop_
_space_group_symop_operation_xyz
'x, y, z'
'-x, -y, -z'

loop_
_atom_site_label
_atom_site_type_symbol
_atom_site_fract_x
_atom_site_fract_y
_atom_site_fract_z
_atom_site_U_iso_or_equiv
_atom_site_adp_type
_atom_site_occupancy
_atom_site_site_symmetry_order
_atom_site_calc_flag
_atom_site_refinement_flags_posn
_atom_site_refinement_flags_adp
I1 I 0.43075(3) 0.26611(3) 0.22632(2) 0.01347(8) Uani 1 1 d . .
S1 S 0.10384(14) 0.28075(15) 0.86685(10) 0.02315(19) Uani 1 1 d . U
F1 F 0.8801(3) 0.2260(3) 0.2511(2) 0.0253(4) Uani 1 1 d . .
N2 N 0.3175(5) 0.2602(4) 0.9036(3) 0.0181(5) Uani 1 1 d . U
N1 N 0.1883(4) 0.2792(4) 0.6579(3) 0.0183(5) Uani 1 1 d . U
C1 C 0.3937(5) 0.2618(4) 0.6069(4) 0.0115(5) Uani 1 1 d . U
C4 C 0.8153(5) 0.2244(5) 0.5494(4) 0.0152(6) Uani 1 1 d . .
H4 H 0.9596 0.2134 0.5242 0.018 Uiso 1 1 calc R .
C2 C 0.4706(5) 0.2508(4) 0.7475(4) 0.0134(5) Uani 1 1 d . U
C3 C 0.6853(5) 0.2296(4) 0.7171(4) 0.0149(5) Uani 1 1 d . U
H3 H 0.7372 0.2193 0.8102 0.018 Uiso 1 1 calc R .
C6 C 0.5333(5) 0.2532(4) 0.4333(4) 0.0121(5) Uani 1 1 d . .
C5 C 0.7382(5) 0.2353(4) 0.4123(4) 0.0141(5) Uani 1 1 d . .

loop_
_atom_site_aniso_label
_atom_site_aniso_U_11
_atom_site_aniso_U_22
_atom_site_aniso_U_33
_atom_site_aniso_U_23
_atom_site_aniso_U_13
_atom_site_aniso_U_12
I1 0.01806(12) 0.01605(12) 0.00888(10) -0.00345(7) -0.00377(7) -0.00744(8)
S1 0.0154(4) 0.0442(5) 0.0119(3) -0.0115(3) 0.0009(3) -0.0118(4)
F1 0.0177(10) 0.0445(13) 0.0123(8) -0.0070(8) 0.0028(7) -0.0147(10)
N2 0.0182(12) 0.0259(14) 0.0119(10) -0.0089(9) -0.0013(9) -0.0078(11)
N1 0.0151(12) 0.0287(15) 0.0141(11) -0.0074(10) -0.0014(9) -0.0100(11)
C1 0.0129(12) 0.0124(12) 0.0107(10) -0.0046(9) -0.0020(9) -0.0051(10)
C4 0.0143(14) 0.0186(14) 0.0177(13) -0.0040(11) -0.0060(11) -0.0086(12)
C2 0.0178(12) 0.0147(13) 0.0114(11) -0.0059(9) -0.0029(9) -0.0074(10)
C3 0.0173(13) 0.0167(14) 0.0145(12) -0.0042(11) -0.0053(10) -0.0077(11)
C6 0.0148(14) 0.0121(12) 0.0103(11) -0.0024(9) -0.0041(10) -0.0048(11)
C5 0.0172(14) 0.0172(14) 0.0096(11) -0.0043(10) -0.0001(10) -0.0094(12)

loop_
_atom_type_symbol
_atom_type_description
_atom_type_scat_dispersion_real
_atom_type_scat_dispersion_imag
_atom_type_scat_source
C C 0.0033 0.0016 'International Tables Vol C Tables 4.2.6.8 and 6.1.1.4'
H H 0.0000 0.0000 'International Tables Vol C Tables 4.2.6.8 and 6.1.1.4'
F F 0.0171 0.0103 'International Tables Vol C Tables 4.2.6.8 and 6.1.1.4'
I I -0.4742 1.8119 'International Tables Vol C Tables 4.2.6.8 and 6.1.1.4'
N N 0.0061 0.0033 'International Tables Vol C Tables 4.2.6.8 and 6.1.1.4'
S S 0.1246 0.1234 'International Tables Vol C Tables 4.2.6.8 and 6.1.1.4'

loop_
_geom_angle_atom_site_label_1
_geom_angle_atom_site_label_2
_geom_angle_atom_site_label_3
_geom_angle
N2 S1 N1 100.91(14)
C2 N2 S1 106.5(2)
C1 N1 S1 106.5(2)
N1 C1 C2 113.6(2)
N1 C1 C6 126.1(3)
C6 C1 C2 120.3(3)
C3 C4 H4 119.6
C3 C4 C5 120.8(3)
C5 C4 H4 119.6
N2 C2 C1 112.5(3)
N2 C2 C3 126.4(3)
C3 C2 C1 121.1(2)
C4 C3 C2 117.6(3)
C4 C3 H3 121.2
C2 C3 H3 121.2
C1 C6 I1 121.8(2)
C5 C6 I1 122.5(2)
C5 C6 C1 115.7(3)
F1 C5 C4 116.4(3)
F1 C5 C6 119.1(3)
C6 C5 C4 124.5(3)

loop_
_geom_bond_atom_site_label_1
_geom_bond_atom_site_label_2
_geom_bond_distance
I1 C6 2.079(3)
S1 N2 1.612(3)
S1 N1 1.620(3)
F1 C5 1.352(3)
N2 C2 1.354(4)
N1 C1 1.335(4)
C1 C2 1.440(4)
C1 C6 1.424(4)
C4 H4 0.9500
C4 C3 1.363(4)
C4 C5 1.413(4)
C2 C3 1.413(5)
C3 H3 0.9500
C6 C5 1.369(4)

loop_
_geom_torsion_atom_site_label_1
_geom_torsion_atom_site_label_2
_geom_torsion_atom_site_label_3
_geom_torsion_atom_site_label_4
_geom_torsion
I1 C6 C5 F1 0.1(4)
I1 C6 C5 C4 -179.5(2)
S1 N2 C2 C1 0.0(3)
S1 N2 C2 C3 -179.1(3)
S1 N1 C1 C2 -0.1(3)
S1 N1 C1 C6 179.7(2)
N2 S1 N1 C1 0.1(3)
N2 C2 C3 C4 -179.6(3)
N1 S1 N2 C2 0.0(3)
N1 C1 C2 N2 0.1(4)
N1 C1 C2 C3 179.2(3)
N1 C1 C6 I1 -0.3(4)
N1 C1 C6 C5 179.9(3)
C1 C2 C3 C4 1.4(5)
C1 C6 C5 F1 179.9(3)
C1 C6 C5 C4 0.3(5)
C2 C1 C6 I1 179.5(2)
C2 C1 C6 C5 -0.3(4)
C3 C4 C5 F1 -179.0(3)
C3 C4 C5 C6 0.6(5)
C6 C1 C2 N2 -179.7(3)
C6 C1 C2 C3 -0.6(4)
C5 C4 C3 C2 -1.5(5)
